data_7220681
loop_
_publ_author_name
'Chakraborty, Prateeti'
'Purkait, Suranjana'
'Mondal, Sandip'
'Bauz\'a, Antonio'
'Frontera, Antonio'
'Massera, Chiara'
'Das, Debasis'

_publ_section_title
;
 Exploration of CH&#x22EF;\p interactions involving the \p-system of
 pseudohalide coligands in metal complexes of a Schiff-base ligand
;
_journal_issue 25
_journal_name_full CrystEngComm
_journal_page_first 4680
_journal_paper_doi 10.1039/C5CE00795J
_journal_volume 17
_journal_year 2015
_chemical_formula_moiety '(C16 H19 N9 Zn), 0.5(H2O)'
_chemical_formula_sum 'C16 H20 N9 O0.5 Zn'
_chemical_formula_weight 411.78
_chemical_name_systematic
;
 ?
;
_space_group_IT_number 2
_symmetry_cell_setting triclinic
_symmetry_space_group_name_Hall '-P 1'
_symmetry_space_group_name_H-M 'P -1'
_atom_sites_solution_hydrogens geom
_atom_sites_solution_primary direct
_atom_sites_solution_secondary difmap
_audit_creation_method SHELXL-97
_audit_update_record
;
2015-01-12 deposited with the CCDC.
2015-05-15 downloaded from the CCDC.
;
_cell_angle_alpha 97.837(2)
_cell_angle_beta 91.624(2)
_cell_angle_gamma 96.775(2)
_cell_formula_units_Z 4
_cell_length_a 9.1391(5)
_cell_length_b 9.3535(6)
_cell_length_c 22.7690(10)
_cell_measurement_reflns_used 2603
_cell_measurement_temperature 296(2)
_cell_measurement_theta_max 28.41
_cell_measurement_theta_min 0.90
_cell_volume 1912.76(18)
_computing_data_collection SMART
_computing_data_reduction 'SAINT (Bruker, 1998)'
_computing_structure_refinement 'SHELXL97, G. M. Sheldrick, Acta Cryst. A, 2008,A64,112-122.'
_computing_structure_solution 'SIR97 (Giacovazzo et al., 1999)'
_diffrn_ambient_temperature 296(2)
_diffrn_measured_fraction_theta_full 0.992
_diffrn_measured_fraction_theta_max 0.931
_diffrn_measurement_device_type 'BRUKER AXS SMART 1000'
_diffrn_measurement_method omega-scan
_diffrn_radiation_monochromator graphite
_diffrn_radiation_source 'fine-focus sealed tube'
_diffrn_radiation_type MoK\a
_diffrn_radiation_wavelength 0.71069
_diffrn_reflns_av_R_equivalents 0.0219
_diffrn_reflns_av_sigmaI/netI 0.0290
_diffrn_reflns_limit_h_max 12
_diffrn_reflns_limit_h_min -12
_diffrn_reflns_limit_k_max 12
_diffrn_reflns_limit_k_min -12
_diffrn_reflns_limit_l_max 30
_diffrn_reflns_limit_l_min -28
_diffrn_reflns_number 25127
_diffrn_reflns_theta_full 25
_diffrn_reflns_theta_max 28.41
_diffrn_reflns_theta_min 0.90
_diffrn_standards_decay_% 0
_diffrn_standards_interval_count 0
_diffrn_standards_interval_time 0
_diffrn_standards_number 0
_exptl_absorpt_coefficient_mu 1.307
_exptl_absorpt_correction_T_max 0.7462
_exptl_absorpt_correction_T_min 0.6343
_exptl_absorpt_correction_type multi-scan
_exptl_absorpt_process_details 'Bruker AXS SADABS'
_exptl_crystal_colour colourless
_exptl_crystal_density_diffrn 1.430
_exptl_crystal_density_method 'not measured'
_exptl_crystal_description prismatic
_exptl_crystal_F_000 852
_exptl_crystal_size_max 0.19
_exptl_crystal_size_mid 0.14
_exptl_crystal_size_min 0.10
_refine_diff_density_max 0.424
_refine_diff_density_min -0.284
_refine_diff_density_rms 0.051
_refine_ls_extinction_method none
_refine_ls_goodness_of_fit_ref 1.067
_refine_ls_hydrogen_treatment constr
_refine_ls_matrix_type full
_refine_ls_number_parameters 527
_refine_ls_number_reflns 8961
_refine_ls_number_restraints 0
_refine_ls_restrained_S_all 1.067
_refine_ls_R_factor_all 0.0493
_refine_ls_R_factor_gt 0.0349
_refine_ls_shift/su_max 0.002
_refine_ls_shift/su_mean 0.000
_refine_ls_structure_factor_coef Fsqd
_refine_ls_weighting_details 'calc w=1/[\s^2^(Fo^2^)+(0.0499P)^2^+0.5208P] where P=(Fo^2^+2Fc^2^)/3'
_refine_ls_weighting_scheme calc
_refine_ls_wR_factor_gt 0.0930
_refine_ls_wR_factor_ref 0.1004
_reflns_number_gt 7036
_reflns_number_total 8961
_reflns_threshold_expression >2sigma(I)
_cod_data_source_file c5ce00795j2.cif
_cod_data_source_block dd583
_cod_depositor_comments 'Adding full bibliography for 7220680--7220682.cif.'
_cod_original_sg_symbol_H-M P-1
_cod_original_formula_sum 'C16 H20 N9 O0.50 Zn'
_cod_database_code 7220681

loop_
_symmetry_equiv_pos_as_xyz
'x, y, z'
'-x, -y, -z'

loop_
_atom_site_label
_atom_site_type_symbol
_atom_site_fract_x
_atom_site_fract_y
_atom_site_fract_z
_atom_site_U_iso_or_equiv
_atom_site_adp_type
_atom_site_occupancy
_atom_site_symmetry_multiplicity
_atom_site_calc_flag
_atom_site_refinement_flags
_atom_site_disorder_assembly
_atom_site_disorder_group
Zn1A Zn 0.73243(2) -0.03357(2) 0.572284(11) 0.03782(8) Uani 1 1 d . B .
Zn1B Zn 0.49858(3) 0.20512(3) 0.930103(11) 0.04639(9) Uani 1 1 d . D .
N1A N 0.6082(2) 0.0569(2) 0.65149(8) 0.0442(4) Uani 1 1 d . . .
N2A N 0.56021(18) -0.19324(18) 0.58156(8) 0.0389(4) Uani 1 1 d . B .
N3A N 0.75649(19) -0.19051(19) 0.49324(8) 0.0400(4) Uani 1 1 d . . .
N4A N 0.9162(2) -0.0580(2) 0.61594(10) 0.0573(5) Uani 1 1 d . . .
N5A N 0.9733(2) 0.0180(3) 0.65709(11) 0.0684(6) Uani 1 1 d . B .
N6A N 1.0339(4) 0.0879(5) 0.69753(18) 0.1444(18) Uani 1 1 d . . .
N7A N 0.7316(3) 0.1400(2) 0.53160(10) 0.0602(6) Uani 1 1 d . . .
N8A N 0.7450(2) 0.2619(2) 0.55516(11) 0.0592(6) Uani 1 1 d . B .
N9A N 0.7546(3) 0.3820(3) 0.57542(15) 0.0966(10) Uani 1 1 d . . .
C1A C 0.4869(2) -0.0323(2) 0.66047(9) 0.0363(4) Uani 1 1 d . . .
C2A C 0.3866(3) 0.0065(3) 0.70226(10) 0.0471(5) Uani 1 1 d . . .
H2A H 0.3034 -0.0571 0.7075 0.056 Uiso 1 1 calc R . .
C3A C 0.4129(3) 0.1420(3) 0.73610(12) 0.0629(7) Uani 1 1 d . . .
H3A H 0.3458 0.1718 0.7637 0.076 Uiso 1 1 calc R . .
C4A C 0.5375(3) 0.2314(3) 0.72874(12) 0.0671(7) Uani 1 1 d . . .
H4A H 0.5585 0.3216 0.7520 0.080 Uiso 1 1 calc R . .
C5A C 0.6321(3) 0.1851(3) 0.68590(12) 0.0578(6) Uani 1 1 d . . .
H5A H 0.7170 0.2468 0.6808 0.069 Uiso 1 1 calc R . .
C6A C 0.4690(2) -0.1762(2) 0.62227(9) 0.0344(4) Uani 1 1 d . . .
C7A C 0.3497(2) -0.2900(2) 0.63438(9) 0.0365(4) Uani 1 1 d . . .
C8A C 0.2080(3) -0.2927(3) 0.61165(13) 0.0601(7) Uani 1 1 d . . .
H8A H 0.1861 -0.2243 0.5877 0.072 Uiso 1 1 calc R . .
C9A C 0.0976(3) -0.3980(3) 0.62458(15) 0.0709(8) Uani 1 1 d . . .
H9A H 0.0020 -0.3995 0.6092 0.085 Uiso 1 1 calc R . .
C10A C 0.1281(3) -0.4977(3) 0.65908(13) 0.0615(7) Uani 1 1 d . . .
H10A H 0.0536 -0.5680 0.6672 0.074 Uiso 1 1 calc R . .
C11A C 0.2676(3) -0.4959(3) 0.68211(12) 0.0638(7) Uani 1 1 d . . .
H11A H 0.2879 -0.5644 0.7062 0.077 Uiso 1 1 calc R . .
C12A C 0.3795(3) -0.3922(3) 0.66967(11) 0.0534(6) Uani 1 1 d . . .
H12A H 0.4748 -0.3918 0.6852 0.064 Uiso 1 1 calc R . .
C13A C 0.5556(3) -0.3279(2) 0.53988(11) 0.0511(6) Uani 1 1 d . . .
H13A H 0.4797 -0.3313 0.5089 0.061 Uiso 0.70 1 calc PR A 1
H13B H 0.5335 -0.4116 0.5605 0.061 Uiso 0.70 1 calc PR A 1
H13C H 0.4552 -0.3744 0.5334 0.061 Uiso 0.30 1 d PR A 2
H13D H 0.6163 -0.3931 0.5549 0.061 Uiso 0.30 1 d PR A 2
C14A C 0.7074(4) -0.3298(4) 0.51284(16) 0.0488(8) Uani 0.70 1 d P B 1
H14A H 0.7785 -0.3499 0.5421 0.059 Uiso 0.70 1 calc PR B 1
H14B H 0.7019 -0.4067 0.4793 0.059 Uiso 0.70 1 calc PR B 1
C15A C 0.9110(4) -0.1878(5) 0.47698(18) 0.0616(10) Uani 0.70 1 d P B 1
H15A H 0.9698 -0.2077 0.5098 0.092 Uiso 0.70 1 calc PR B 1
H15B H 0.9462 -0.0936 0.4671 0.092 Uiso 0.70 1 calc PR B 1
H15C H 0.9180 -0.2604 0.4434 0.092 Uiso 0.70 1 calc PR B 1
C16A C 0.6645(5) -0.1621(5) 0.44383(17) 0.0702(11) Uani 0.70 1 d P B 1
H16A H 0.7001 -0.0694 0.4326 0.105 Uiso 0.70 1 calc PR B 1
H16B H 0.5645 -0.1612 0.4556 0.105 Uiso 0.70 1 calc PR B 1
H16C H 0.6681 -0.2369 0.4107 0.105 Uiso 0.70 1 calc PR B 1
C14C C 0.6089(7) -0.2797(8) 0.4799(3) 0.0375(15) Uani 0.30 1 d P B 2
H14C H 0.6173 -0.3642 0.4509 0.045 Uiso 0.30 1 calc PR B 2
H14D H 0.5393 -0.2226 0.4640 0.045 Uiso 0.30 1 calc PR B 2
C15C C 0.8680(9) -0.2919(10) 0.5027(4) 0.058(2) Uani 0.30 1 d P B 2
H15D H 0.9636 -0.2369 0.5113 0.087 Uiso 0.30 1 calc PR B 2
H15E H 0.8708 -0.3606 0.4675 0.087 Uiso 0.30 1 calc PR B 2
H15F H 0.8410 -0.3428 0.5354 0.087 Uiso 0.30 1 calc PR B 2
C16C C 0.7916(11) -0.1230(10) 0.4384(3) 0.061(2) Uani 0.30 1 d P B 2
H16D H 0.8855 -0.0639 0.4444 0.092 Uiso 0.30 1 calc PR B 2
H16E H 0.7166 -0.0638 0.4302 0.092 Uiso 0.30 1 calc PR B 2
H16F H 0.7952 -0.1982 0.4054 0.092 Uiso 0.30 1 calc PR B 2
N1B N 0.3374(2) 0.0248(2) 0.87816(9) 0.0539(5) Uani 1 1 d . . .
N2B N 0.6270(2) 0.0580(2) 0.88623(9) 0.0462(4) Uani 1 1 d . D .
N3B N 0.7173(2) 0.2977(2) 0.96773(8) 0.0492(5) Uani 1 1 d . . .
N4B N 0.4627(3) 0.3625(3) 0.88305(12) 0.0740(7) Uani 1 1 d . . .
N5B N 0.3561(3) 0.3874(2) 0.85999(10) 0.0711(7) Uani 1 1 d . D .
N6B N 0.2563(5) 0.4177(4) 0.83555(17) 0.1326(15) Uani 1 1 d . . .
N7B N 0.3997(3) 0.2000(3) 1.00581(10) 0.0698(6) Uani 1 1 d . . .
N8B N 0.2706(3) 0.1909(2) 1.01137(10) 0.0610(6) Uani 1 1 d . D .
N9B N 0.1478(3) 0.1815(4) 1.02022(15) 0.0946(9) Uani 1 1 d . . .
C1B C 0.4045(2) -0.0850(3) 0.85085(9) 0.0436(5) Uani 1 1 d . . .
C2B C 0.3266(3) -0.2108(3) 0.82119(11) 0.0522(6) Uani 1 1 d . . .
H2B H 0.3760 -0.2844 0.8024 0.063 Uiso 1 1 calc R . .
C3B C 0.1744(3) -0.2262(4) 0.81973(14) 0.0724(8) Uani 1 1 d . . .
H3B H 0.1197 -0.3107 0.8005 0.087 Uiso 1 1 calc R . .
C4B C 0.1060(3) -0.1149(4) 0.84708(16) 0.0860(11) Uani 1 1 d . . .
H4B H 0.0036 -0.1222 0.8465 0.103 Uiso 1 1 calc R . .
C5B C 0.1899(3) 0.0081(4) 0.87551(14) 0.0743(9) Uani 1 1 d . . .
H5B H 0.1417 0.0833 0.8938 0.089 Uiso 1 1 calc R . .
C6B C 0.5686(2) -0.0590(2) 0.85498(9) 0.0400(5) Uani 1 1 d . . .
C7B C 0.6522(2) -0.1691(2) 0.82172(9) 0.0374(4) Uani 1 1 d . . .
C8B C 0.7189(3) -0.1397(3) 0.76994(10) 0.0483(5) Uani 1 1 d . . .
H8B H 0.7154 -0.0500 0.7570 0.058 Uiso 1 1 calc R . .
C9B C 0.7902(3) -0.2442(3) 0.73774(11) 0.0587(6) Uani 1 1 d . . .
H9B H 0.8329 -0.2249 0.7026 0.070 Uiso 1 1 calc R . .
C10B C 0.7990(3) -0.3755(3) 0.75658(12) 0.0576(6) Uani 1 1 d . . .
H10B H 0.8483 -0.4448 0.7347 0.069 Uiso 1 1 calc R . .
C11B C 0.7346(3) -0.4046(3) 0.80810(12) 0.0560(6) Uani 1 1 d . . .
H11B H 0.7414 -0.4935 0.8213 0.067 Uiso 1 1 calc R . .
C12B C 0.6597(3) -0.3026(2) 0.84053(10) 0.0496(5) Uani 1 1 d . . .
H12B H 0.6144 -0.3238 0.8749 0.060 Uiso 1 1 calc R . .
C13B C 0.7867(3) 0.0980(3) 0.89583(13) 0.0589(7) Uani 1 1 d . . .
H13E H 0.8352 0.0777 0.8588 0.071 Uiso 0.70 1 calc PR C 1
H13F H 0.8251 0.0417 0.9242 0.071 Uiso 0.70 1 calc PR C 1
H13G H 0.8293 0.1150 0.8594 0.071 Uiso 0.30 1 d PR C 2
H13H H 0.8289 0.0208 0.9116 0.071 Uiso 0.30 1 d PR C 2
C14B C 0.8170(4) 0.2608(4) 0.91958(16) 0.0505(8) Uani 0.70 1 d P D 1
H14E H 0.9187 0.2846 0.9344 0.061 Uiso 0.70 1 calc PR D 1
H14F H 0.8018 0.3173 0.8877 0.061 Uiso 0.70 1 calc PR D 1
C15B C 0.7544(5) 0.2299(5) 1.02009(18) 0.0707(11) Uani 0.70 1 d P D 1
H15G H 0.7473 0.1264 1.0092 0.106 Uiso 0.70 1 calc PR D 1
H15H H 0.6870 0.2523 1.0506 0.106 Uiso 0.70 1 calc PR D 1
H15I H 0.8533 0.2668 1.0345 0.106 Uiso 0.70 1 calc PR D 1
C16B C 0.7291(5) 0.4561(4) 0.9838(2) 0.0722(11) Uani 0.70 1 d P D 1
H16G H 0.6636 0.4793 1.0150 0.108 Uiso 0.70 1 calc PR D 1
H16H H 0.7026 0.4994 0.9498 0.108 Uiso 0.70 1 calc PR D 1
H16I H 0.8286 0.4930 0.9972 0.108 Uiso 0.70 1 calc PR D 1
C14D C 0.8004(10) 0.1748(11) 0.9634(4) 0.065(2) Uani 0.30 1 d P D 2
H14G H 0.7614 0.1068 0.9893 0.078 Uiso 0.30 1 calc PR D 2
H14H H 0.9030 0.2071 0.9753 0.078 Uiso 0.30 1 calc PR D 2
C15D C 0.7162(13) 0.3644(14) 1.0293(5) 0.088(3) Uiso 0.30 1 d P D 2
H15J H 0.6595 0.4449 1.0318 0.131 Uiso 0.30 1 calc PR D 2
H15K H 0.8155 0.3983 1.0440 0.131 Uiso 0.30 1 calc PR D 2
H15L H 0.6730 0.2939 1.0528 0.131 Uiso 0.30 1 calc PR D 2
C16D C 0.7872(13) 0.4130(13) 0.9343(6) 0.089(3) Uani 0.30 1 d P D 2
H16J H 0.7911 0.3738 0.8933 0.134 Uiso 0.30 1 calc PR D 2
H16K H 0.8854 0.4460 0.9505 0.134 Uiso 0.30 1 calc PR D 2
H16L H 0.7300 0.4932 0.9378 0.134 Uiso 0.30 1 calc PR D 2
O1W O 0.9535(3) 0.3082(4) 0.78631(15) 0.1297(11) Uani 1 1 d . . .

loop_
_atom_site_aniso_label
_atom_site_aniso_U_11
_atom_site_aniso_U_22
_atom_site_aniso_U_33
_atom_site_aniso_U_23
_atom_site_aniso_U_13
_atom_site_aniso_U_12
Zn1A 0.03448(13) 0.03047(14) 0.04772(15) 0.00858(10) 0.00226(10) -0.00292(9)
Zn1B 0.05282(16) 0.04155(16) 0.04593(15) 0.00008(11) 0.00562(11) 0.01669(12)
N1A 0.0470(10) 0.0343(10) 0.0487(10) 0.0023(8) 0.0012(8) -0.0017(8)
N2A 0.0377(9) 0.0317(9) 0.0445(9) 0.0006(7) 0.0082(7) -0.0040(7)
N3A 0.0366(9) 0.0395(10) 0.0422(9) 0.0061(8) 0.0068(7) -0.0037(7)
N4A 0.0468(11) 0.0616(14) 0.0614(13) 0.0030(11) -0.0100(10) 0.0074(10)
N5A 0.0461(12) 0.0848(18) 0.0696(15) -0.0040(14) -0.0059(11) 0.0082(12)
N6A 0.097(2) 0.179(4) 0.127(3) -0.073(3) -0.048(2) 0.014(3)
N7A 0.0722(14) 0.0389(12) 0.0742(14) 0.0227(11) 0.0147(11) 0.0062(10)
N8A 0.0486(11) 0.0436(14) 0.0892(16) 0.0281(12) -0.0015(11) 0.0007(9)
N9A 0.109(2) 0.0405(15) 0.138(3) 0.0173(16) -0.0147(19) -0.0016(14)
C1A 0.0404(10) 0.0350(11) 0.0339(10) 0.0076(8) -0.0023(8) 0.0045(8)
C2A 0.0520(13) 0.0456(13) 0.0439(12) 0.0041(10) 0.0098(10) 0.0075(10)
C3A 0.0777(18) 0.0559(17) 0.0531(14) -0.0062(12) 0.0153(13) 0.0125(14)
C4A 0.090(2) 0.0441(15) 0.0610(16) -0.0110(12) 0.0022(15) 0.0035(14)
C5A 0.0663(16) 0.0385(14) 0.0625(15) -0.0023(11) 0.0008(12) -0.0074(11)
C6A 0.0324(9) 0.0345(11) 0.0364(10) 0.0079(8) 0.0014(8) 0.0016(8)
C7A 0.0361(10) 0.0335(11) 0.0389(10) 0.0030(8) 0.0061(8) 0.0017(8)
C8A 0.0397(12) 0.0617(16) 0.0815(18) 0.0296(14) -0.0033(12) -0.0036(11)
C9A 0.0360(12) 0.0725(19) 0.102(2) 0.0177(17) 0.0046(13) -0.0088(12)
C10A 0.0596(16) 0.0472(15) 0.0732(17) 0.0025(13) 0.0304(13) -0.0113(12)
C11A 0.0805(19) 0.0501(15) 0.0638(16) 0.0250(13) 0.0149(14) -0.0018(13)
C12A 0.0513(13) 0.0529(15) 0.0574(14) 0.0204(12) -0.0003(11) -0.0017(11)
C13A 0.0523(13) 0.0351(12) 0.0584(14) -0.0084(10) 0.0178(11) -0.0114(10)
C14A 0.0485(18) 0.0373(18) 0.059(2) 0.0013(15) 0.0136(15) 0.0003(14)
C15A 0.048(2) 0.066(3) 0.067(2) -0.001(2) 0.0233(17) -0.0020(17)
C16A 0.083(3) 0.079(3) 0.049(2) 0.013(2) -0.0081(19) 0.008(2)
C14C 0.035(3) 0.037(4) 0.036(3) -0.004(3) 0.010(3) -0.011(3)
C15C 0.048(4) 0.063(6) 0.063(5) -0.002(4) 0.011(4) 0.019(4)
C16C 0.077(6) 0.061(5) 0.038(4) 0.010(4) 0.018(4) -0.025(5)
N1B 0.0469(11) 0.0567(13) 0.0554(12) -0.0096(10) 0.0012(9) 0.0158(9)
N2B 0.0436(10) 0.0376(10) 0.0562(11) -0.0016(9) 0.0038(8) 0.0087(8)
N3B 0.0577(12) 0.0412(11) 0.0476(11) -0.0004(8) 0.0003(9) 0.0097(9)
N4B 0.0875(18) 0.0595(15) 0.0808(17) 0.0202(13) -0.0040(14) 0.0222(13)
N5B 0.109(2) 0.0483(14) 0.0561(13) -0.0058(10) -0.0175(13) 0.0305(13)
N6B 0.163(3) 0.104(3) 0.130(3) -0.001(2) -0.076(3) 0.054(2)
N7B 0.0633(15) 0.0915(19) 0.0516(13) -0.0016(12) 0.0131(11) 0.0080(13)
N8B 0.0719(16) 0.0500(13) 0.0599(13) 0.0027(10) 0.0101(12) 0.0064(11)
N9B 0.0618(17) 0.108(2) 0.112(2) 0.0109(19) 0.0217(16) 0.0043(16)
C1B 0.0465(12) 0.0467(13) 0.0372(11) 0.0002(9) 0.0025(9) 0.0109(10)
C2B 0.0493(13) 0.0516(15) 0.0529(13) -0.0072(11) 0.0022(10) 0.0112(11)
C3B 0.0504(15) 0.078(2) 0.0781(19) -0.0215(16) -0.0076(13) 0.0042(14)
C4B 0.0438(14) 0.106(3) 0.097(2) -0.031(2) -0.0093(14) 0.0182(16)
C5B 0.0495(15) 0.083(2) 0.083(2) -0.0265(17) -0.0042(14) 0.0260(14)
C6B 0.0448(11) 0.0371(12) 0.0393(11) 0.0056(9) 0.0033(9) 0.0101(9)
C7B 0.0393(10) 0.0367(11) 0.0357(10) 0.0009(8) 0.0019(8) 0.0069(8)
C8B 0.0517(13) 0.0490(14) 0.0461(12) 0.0103(10) 0.0025(10) 0.0093(10)
C9B 0.0548(14) 0.0736(19) 0.0460(13) 0.0004(12) 0.0136(11) 0.0081(13)
C10B 0.0526(14) 0.0545(16) 0.0616(15) -0.0142(12) 0.0076(12) 0.0146(12)
C11B 0.0693(16) 0.0373(13) 0.0621(15) 0.0025(11) 0.0021(12) 0.0155(11)
C12B 0.0654(15) 0.0400(13) 0.0447(12) 0.0042(10) 0.0089(11) 0.0124(11)
C13B 0.0432(13) 0.0491(15) 0.0796(18) -0.0125(13) 0.0022(12) 0.0103(11)
C14B 0.0510(19) 0.0386(18) 0.060(2) 0.0013(15) 0.0072(15) 0.0019(14)
C15B 0.067(2) 0.091(3) 0.058(2) 0.019(2) -0.0034(19) 0.017(2)
C16B 0.088(3) 0.042(2) 0.082(3) -0.015(2) -0.005(2) 0.016(2)
C14D 0.049(5) 0.063(6) 0.078(6) -0.007(5) -0.009(4) 0.007(4)
C16D 0.085(8) 0.065(7) 0.115(10) 0.018(7) -0.005(7) -0.006(6)
O1W 0.110(2) 0.137(3) 0.139(3) -0.005(2) 0.0266(19) 0.0260(19)

loop_
_atom_type_symbol
_atom_type_description
_atom_type_scat_dispersion_real
_atom_type_scat_dispersion_imag
_atom_type_scat_source
C C 0.0033 0.0016 'International Tables Vol C Tables 4.2.6.8 and 6.1.1.4'
H H 0.0000 0.0000 'International Tables Vol C Tables 4.2.6.8 and 6.1.1.4'
N N 0.0061 0.0033 'International Tables Vol C Tables 4.2.6.8 and 6.1.1.4'
Zn Zn 0.2839 1.4301 'International Tables Vol C Tables 4.2.6.8 and 6.1.1.4'
O O 0.0106 0.0060 'International Tables Vol C Tables 4.2.6.8 and 6.1.1.4'

loop_
_geom_angle_atom_site_label_1
_geom_angle_atom_site_label_2
_geom_angle_atom_site_label_3
_geom_angle
N7A Zn1A N4A 117.92(10)
N7A Zn1A N2A 129.08(9)
N4A Zn1A N2A 112.86(8)
N7A Zn1A N3A 97.18(8)
N4A Zn1A N3A 97.47(8)
N2A Zn1A N3A 79.54(6)
N7A Zn1A N1A 94.99(8)
N4A Zn1A N1A 97.89(8)
N2A Zn1A N1A 74.13(7)
N3A Zn1A N1A 153.06(7)
N7B Zn1B N4B 117.87(11)
N7B Zn1B N2B 129.63(10)
N4B Zn1B N2B 112.31(10)
N7B Zn1B N3B 97.21(9)
N4B Zn1B N3B 97.79(10)
N2B Zn1B N3B 79.75(7)
N7B Zn1B N1B 94.90(9)
N4B Zn1B N1B 97.72(10)
N2B Zn1B N1B 73.93(7)
N3B Zn1B N1B 152.98(7)
C5A N1A C1A 117.5(2)
C5A N1A Zn1A 129.95(17)
C1A N1A Zn1A 112.37(14)
C6A N2A C13A 122.83(17)
C6A N2A Zn1A 121.66(14)
C13A N2A Zn1A 115.45(13)
C16A N3A C14A 112.3(3)
C16A N3A C15A 110.6(3)
C14A N3A C15A 109.1(2)
C16A N3A C14C 61.4(3)
C14A N3A C14C 53.1(3)
C15A N3A C14C 141.1(3)
C16A N3A C16C 47.5(4)
C14A N3A C16C 141.8(4)
C15A N3A C16C 65.5(4)
C14C N3A C16C 105.7(5)
C16A N3A C15C 136.7(4)
C14A N3A C15C 60.9(4)
C15A N3A C15C 49.1(4)
C14C N3A C15C 108.0(5)
C16C N3A C15C 108.8(6)
C16A N3A Zn1A 110.1(2)
C14A N3A Zn1A 102.81(16)
C15A N3A Zn1A 111.67(18)
C14C N3A Zn1A 106.4(3)
C16C N3A Zn1A 114.4(4)
C15C N3A Zn1A 113.0(4)
N5A N4A Zn1A 127.1(2)
N6A N5A N4A 176.8(4)
N8A N7A Zn1A 125.5(2)
N9A N8A N7A 176.4(3)
N1A C1A C2A 122.4(2)
N1A C1A C6A 115.00(18)
C2A C1A C6A 122.55(19)
C1A C2A C3A 118.5(2)
C1A C2A H2A 120.7
C3A C2A H2A 120.7
C4A C3A C2A 119.6(2)
C4A C3A H3A 120.2
C2A C3A H3A 120.2
C3A C4A C5A 118.5(2)
C3A C4A H4A 120.7
C5A C4A H4A 120.7
N1A C5A C4A 123.4(2)
N1A C5A H5A 118.3
C4A C5A H5A 118.3
N2A C6A C1A 116.41(18)
N2A C6A C7A 124.59(19)
C1A C6A C7A 118.98(17)
C12A C7A C8A 119.1(2)
C12A C7A C6A 120.09(18)
C8A C7A C6A 120.80(19)
C7A C8A C9A 119.8(2)
C7A C8A H8A 120.1
C9A C8A H8A 120.1
C10A C9A C8A 120.6(3)
C10A C9A H9A 119.7
C8A C9A H9A 119.7
C9A C10A C11A 120.2(2)
C9A C10A H10A 119.9
C11A C10A H10A 119.9
C10A C11A C12A 120.2(2)
C10A C11A H11A 119.9
C12A C11A H11A 119.9
C7A C12A C11A 120.1(2)
C7A C12A H12A 120.0
C11A C12A H12A 120.0
N2A C13A C14A 107.7(2)
N2A C13A C14C 105.6(3)
C14A C13A C14C 50.5(3)
N2A C13A H13A 110.2
C14A C13A H13A 110.2
C14C C13A H13A 63.9
N2A C13A H13B 110.2
C14A C13A H13B 110.2
C14C C13A H13B 143.6
H13A C13A H13B 108.5
N2A C13A H13C 109.9
C14A C13A H13C 141.0
C14C C13A H13C 108.1
H13A C13A H13C 45.9
H13B C13A H13C 65.8
N2A C13A H13D 110.5
C14A C13A H13D 65.3
C14C C13A H13D 112.8
H13A C13A H13D 138.2
H13B C13A H13D 47.3
H13C C13A H13D 109.8
N3A C14A C13A 110.8(2)
N3A C14A H13D 141.9
C13A C14A H13D 37.6
N3A C14A H14A 109.5
C13A C14A H14A 109.5
H13D C14A H14A 76.9
N3A C14A H14B 109.5
C13A C14A H14B 109.5
H13D C14A H14B 103.4
H14A C14A H14B 108.1
N3A C15A H15A 109.5
N3A C15A H15B 109.5
H15A C15A H15B 109.5
N3A C15A H15C 109.5
H15A C15A H15C 109.5
H15B C15A H15C 109.5
N3A C16A H16A 109.5
N3A C16A H16B 109.5
H16A C16A H16B 109.5
N3A C16A H16C 109.5
H16A C16A H16C 109.5
H16B C16A H16C 109.5
N3A C14C C13A 106.8(4)
N3A C14C H14C 110.4
C13A C14C H14C 110.4
N3A C14C H14D 110.4
C13A C14C H14D 110.4
H14C C14C H14D 108.6
N3A C15C H15D 109.5
N3A C15C H15E 109.5
H15D C15C H15E 109.5
N3A C15C H15F 109.5
H15D C15C H15F 109.5
H15E C15C H15F 109.5
N3A C16C H16D 109.5
N3A C16C H16E 109.5
H16D C16C H16E 109.5
N3A C16C H16F 109.5
H16D C16C H16F 109.5
H16E C16C H16F 109.5
C5B N1B C1B 117.3(2)
C5B N1B Zn1B 129.55(17)
C1B N1B Zn1B 112.88(15)
C6B N2B C13B 123.57(19)
C6B N2B Zn1B 121.42(15)
C13B N2B Zn1B 114.99(14)
C14D N3B C15D 110.0(7)
C14D N3B C16B 143.6(4)
C15D N3B C16B 58.6(5)
C14D N3B C15B 58.1(4)
C15D N3B C15B 54.2(5)
C16B N3B C15B 109.8(3)
C14D N3B C14B 55.7(4)
C15D N3B C14B 142.6(5)
C16B N3B C14B 109.9(3)
C15B N3B C14B 110.3(3)
C14D N3B C16D 111.1(7)
C15D N3B C16D 106.3(7)
C16B N3B C16D 51.8(5)
C15B N3B C16D 137.4(5)
C14B N3B C16D 59.6(5)
C14D N3B Zn1B 104.0(4)
C15D N3B Zn1B 113.3(5)
C16B N3B Zn1B 112.2(2)
C15B N3B Zn1B 110.4(2)
C14B N3B Zn1B 104.03(17)
C16D N3B Zn1B 112.1(5)
N5B N4B Zn1B 131.0(2)
N6B N5B N4B 175.9(4)
N8B N7B Zn1B 125.4(2)
N9B N8B N7B 175.9(3)
N1B C1B C2B 122.3(2)
N1B C1B C6B 114.6(2)
C2B C1B C6B 123.1(2)
C3B C2B C1B 119.3(2)
C3B C2B H2B 120.4
C1B C2B H2B 120.4
C4B C3B C2B 118.6(3)
C4B C3B H3B 120.7
C2B C3B H3B 120.7
C3B C4B C5B 119.4(3)
C3B C4B H4B 120.3
C5B C4B H4B 120.3
N1B C5B C4B 123.2(3)
N1B C5B H5B 118.4
C4B C5B H5B 118.4
N2B C6B C1B 116.88(19)
N2B C6B C7B 124.8(2)
C1B C6B C7B 118.27(19)
C12B C7B C8B 119.3(2)
C12B C7B C6B 120.90(19)
C8B C7B C6B 119.73(19)
C9B C8B C7B 119.7(2)
C9B C8B H8B 120.1
C7B C8B H8B 120.1
C10B C9B C8B 121.0(2)
C10B C9B H9B 119.5
C8B C9B H9B 119.5
C9B C10B C11B 119.5(2)
C9B C10B H10B 120.2
C11B C10B H10B 120.2
C10B C11B C12B 120.5(2)
C10B C11B H11B 119.8
C12B C11B H11B 119.8
C11B C12B C7B 119.9(2)
C11B C12B H12B 120.0
C7B C12B H12B 120.0
N2B C13B C14B 108.7(2)
N2B C13B C14D 102.1(4)
C14B C13B C14D 51.6(4)
N2B C13B H13E 110.0
C14B C13B H13E 110.0
C14D C13B H13E 147.3
N2B C13B H13F 110.0
C14B C13B H13F 110.0
C14D C13B H13F 64.6
H13E C13B H13F 108.3
N2B C13B H13G 109.8
C14B C13B H13G 90.5
C14D C13B H13G 137.1
H13E C13B H13G 21.4
H13F C13B H13G 125.6
N2B C13B H13H 109.2
C14B C13B H13H 126.3
C14D C13B H13H 84.2
H13E C13B H13H 91.0
H13F C13B H13H 19.6
H13G C13B H13H 110.4
N3B C14B C13B 109.9(2)
N3B C14B H14E 109.7
C13B C14B H14E 109.7
N3B C14B H14F 109.7
C13B C14B H14F 109.7
H14E C14B H14F 108.2
N3B C15B H15G 109.5
N3B C15B H15H 109.5
H15G C15B H15H 109.5
N3B C15B H15I 109.5
H15G C15B H15I 109.5
H15H C15B H15I 109.5
N3B C16B H16G 109.5
N3B C16B H16H 109.5
H16G C16B H16H 109.5
N3B C16B H16I 109.5
H16G C16B H16I 109.5
H16H C16B H16I 109.5
N3B C14D C13B 107.9(6)
N3B C14D H14G 110.1
C13B C14D H14G 110.1
N3B C14D H14H 110.1
C13B C14D H14H 110.1
H14G C14D H14H 108.4
N3B C15D H15J 109.5
N3B C15D H15K 109.5
H15J C15D H15K 109.5
N3B C15D H15L 109.5
H15J C15D H15L 109.5
H15K C15D H15L 109.5
N3B C16D H16J 109.5
N3B C16D H16K 109.5
H16J C16D H16K 109.5
N3B C16D H16L 109.5
H16J C16D H16L 109.5
H16K C16D H16L 109.5

loop_
_geom_bond_atom_site_label_1
_geom_bond_atom_site_label_2
_geom_bond_distance
Zn1A N7A 1.977(2)
Zn1A N4A 1.980(2)
Zn1A N2A 2.0742(16)
Zn1A N3A 2.1956(18)
Zn1A N1A 2.2771(19)
Zn1B N7B 1.972(2)
Zn1B N4B 1.987(2)
Zn1B N2B 2.0836(18)
Zn1B N3B 2.184(2)
Zn1B N1B 2.277(2)
N1A C5A 1.331(3)
N1A C1A 1.345(3)
N2A C6A 1.270(3)
N2A C13A 1.466(3)
N3A C16A 1.457(4)
N3A C14A 1.459(4)
N3A C15A 1.468(4)
N3A C14C 1.500(6)
N3A C16C 1.500(7)
N3A C15C 1.502(8)
N4A N5A 1.165(3)
N5A N6A 1.142(4)
N7A N8A 1.183(3)
N8A N9A 1.147(3)
C1A C2A 1.382(3)
C1A C6A 1.489(3)
C2A C3A 1.381(3)
C2A H2A 0.9300
C3A C4A 1.359(4)
C3A H3A 0.9300
C4A C5A 1.381(4)
C4A H4A 0.9300
C5A H5A 0.9300
C6A C7A 1.491(3)
C7A C12A 1.376(3)
C7A C8A 1.377(3)
C8A C9A 1.391(3)
C8A H8A 0.9300
C9A C10A 1.346(4)
C9A H9A 0.9300
C10A C11A 1.363(4)
C10A H10A 0.9300
C11A C12A 1.387(3)
C11A H11A 0.9300
C12A H12A 0.9300
C13A C14A 1.535(4)
C13A C14C 1.569(7)
C13A H13A 0.9700
C13A H13B 0.9700
C13A H13C 0.9664
C13A H13D 0.9604
C14A H13D 1.4300
C14A H14A 0.9700
C14A H14B 0.9700
C15A H15A 0.9600
C15A H15B 0.9600
C15A H15C 0.9600
C16A H16A 0.9600
C16A H16B 0.9600
C16A H16C 0.9600
C14C H14C 0.9700
C14C H14D 0.9700
C15C H15D 0.9600
C15C H15E 0.9600
C15C H15F 0.9600
C16C H16D 0.9600
C16C H16E 0.9600
C16C H16F 0.9600
N1B C5B 1.337(3)
N1B C1B 1.347(3)
N2B C6B 1.271(3)
N2B C13B 1.466(3)
N3B C14D 1.444(9)
N3B C15D 1.456(12)
N3B C16B 1.467(4)
N3B C15B 1.474(4)
N3B C14B 1.476(4)
N3B C16D 1.496(12)
N4B N5B 1.156(3)
N5B N6B 1.140(4)
N7B N8B 1.185(3)
N8B N9B 1.142(3)
C1B C2B 1.381(3)
C1B C6B 1.489(3)
C2B C3B 1.380(4)
C2B H2B 0.9300
C3B C4B 1.365(4)
C3B H3B 0.9300
C4B C5B 1.375(4)
C4B H4B 0.9300
C5B H5B 0.9300
C6B C7B 1.491(3)
C7B C12B 1.382(3)
C7B C8B 1.388(3)
C8B C9B 1.378(3)
C8B H8B 0.9300
C9B C10B 1.366(4)
C9B H9B 0.9300
C10B C11B 1.373(4)
C10B H10B 0.9300
C11B C12B 1.384(3)
C11B H11B 0.9300
C12B H12B 0.9300
C13B C14B 1.534(4)
C13B C14D 1.602(10)
C13B H13E 0.9700
C13B H13F 0.9700
C13B H13G 0.9499
C13B H13H 0.9628
C14B H14E 0.9700
C14B H14F 0.9700
C15B H15G 0.9600
C15B H15H 0.9600
C15B H15I 0.9600
C16B H16G 0.9600
C16B H16H 0.9600
C16B H16I 0.9600
C14D H14G 0.9700
C14D H14H 0.9700
C15D H15J 0.9600
C15D H15K 0.9600
C15D H15L 0.9600
C16D H16J 0.9600
C16D H16K 0.9600
C16D H16L 0.9600
